data_9013136
loop_
_publ_author_name
'Akahama, Y.'
'Kobayashi, M.'
'Kawamura, H.'

_publ_section_title
;Structural study on pressure-induced phase transition from beta-Po type to
 bcc in selenium at 140 GPa Locality: synthetic Sample: at P = 146.5 GPa Note:
 structure known as bcc, phase Se VI
;
_journal_name_full 'Japanese Journal of Applied Physics'
_journal_page_first 1621
_journal_page_last 1624
_journal_volume 31
_journal_year 1992
_chemical_compound_source Synthetic
_chemical_formula_sum Se
_chemical_name_common Selenium
_chemical_name_mineral Selenium
_space_group_IT_number 229
_symmetry_space_group_name_Hall '-I 4 2 3'
_symmetry_space_group_name_H-M 'I m -3 m'
_cell_angle_alpha 90
_cell_angle_beta 90
_cell_angle_gamma 90
_cell_length_a 2.8076
_cell_length_b 2.8076
_cell_length_c 2.8076
_cell_formula_units_Z 2
_cell_volume 22.131
_database_code_amcsd 0012752
_diffrn_ambient_pressure 1.465e+08
_exptl_crystal_density_diffrn 11.849
_cod_original_sg_symbol_H-M 'I m 3 m'
_cod_database_code 9013136

loop_
_space_group_symop_operation_xyz
x,y,z
1/2+x,1/2+y,1/2+z
z,-x,y
1/2+z,1/2-x,1/2+y
-y,z,-x
1/2-y,1/2+z,1/2-x
x,-y,z
1/2+x,1/2-y,1/2+z
-z,x,-y
1/2-z,1/2+x,1/2-y
y,-z,x
1/2+y,1/2-z,1/2+x
-x,y,-z
1/2-x,1/2+y,1/2-z
x,-z,-y
1/2+x,1/2-z,1/2-y
-z,y,x
1/2-z,1/2+y,1/2+x
y,-x,-z
1/2+y,1/2-x,1/2-z
-x,z,y
1/2-x,1/2+z,1/2+y
z,-y,-x
1/2+z,1/2-y,1/2-x
-y,x,z
1/2-y,1/2+x,1/2+z
x,z,y
1/2+x,1/2+z,1/2+y
-z,-y,-x
1/2-z,1/2-y,1/2-x
y,x,z
1/2+y,1/2+x,1/2+z
-x,-z,-y
1/2-x,1/2-z,1/2-y
z,y,x
1/2+z,1/2+y,1/2+x
-y,-x,-z
1/2-y,1/2-x,1/2-z
z,x,-y
1/2+z,1/2+x,1/2-y
-y,-z,x
1/2-y,1/2-z,1/2+x
x,y,-z
1/2+x,1/2+y,1/2-z
-z,-x,y
1/2-z,1/2-x,1/2+y
y,z,-x
1/2+y,1/2+z,1/2-x
-x,-y,z
1/2-x,1/2-y,1/2+z
-z,x,y
1/2-z,1/2+x,1/2+y
y,-z,-x
1/2+y,1/2-z,1/2-x
-x,y,z
1/2-x,1/2+y,1/2+z
z,-x,-y
1/2+z,1/2-x,1/2-y
-y,z,x
1/2-y,1/2+z,1/2+x
x,-y,-z
1/2+x,1/2-y,1/2-z
-x,z,-y
1/2-x,1/2+z,1/2-y
z,-y,x
1/2+z,1/2-y,1/2+x
-y,x,-z
1/2-y,1/2+x,1/2-z
x,-z,y
1/2+x,1/2-z,1/2+y
-z,y,-x
1/2-z,1/2+y,1/2-x
y,-x,z
1/2+y,1/2-x,1/2+z
-x,-z,y
1/2-x,1/2-z,1/2+y
z,y,-x
1/2+z,1/2+y,1/2-x
-y,-x,z
1/2-y,1/2-x,1/2+z
x,z,-y
1/2+x,1/2+z,1/2-y
-z,-y,x
1/2-z,1/2-y,1/2+x
y,x,-z
1/2+y,1/2+x,1/2-z
-z,-x,-y
1/2-z,1/2-x,1/2-y
y,z,x
1/2+y,1/2+z,1/2+x
-x,-y,-z
1/2-x,1/2-y,1/2-z
z,x,y
1/2+z,1/2+x,1/2+y
-y,-z,-x
1/2-y,1/2-z,1/2-x

loop_
_atom_site_label
_atom_site_fract_x
_atom_site_fract_y
_atom_site_fract_z
Se 0.00000 0.00000 0.00000

loop_
_cod_related_entry_id
_cod_related_entry_database
_cod_related_entry_code
1 AMCSD 0012752
